data_4083217
loop_
_publ_author_name
'Mao, Yanli'
'Wang, Zhiyue'
'Ganguly, Rakesh'
'Mathey, Fran\,cois'

_publ_section_title
;
 Generation and Reactivity of Methylphosphaketene in the Coordination
 Sphere of Tungsten
;
_journal_issue 13
_journal_name_full Organometallics
_journal_page_first 4786
_journal_paper_doi 10.1021/om300333v
_journal_volume 31
_journal_year 2012
_chemical_formula_moiety 'C17 H13 O10 P W'
_chemical_formula_sum 'C17 H13 O10 P W'
_chemical_formula_weight 592.09
_chemical_name_systematic
; 
 ? 
;
_space_group_IT_number 14
_symmetry_cell_setting monoclinic
_symmetry_space_group_name_Hall '-P 2ybc'
_symmetry_space_group_name_H-M 'P 1 21/c 1'
_atom_sites_solution_hydrogens geom
_atom_sites_solution_primary direct
_atom_sites_solution_secondary difmap
_audit_creation_method SHELXL-97
_cell_angle_alpha 90.00
_cell_angle_beta 92.6430(10)
_cell_angle_gamma 90.00
_cell_formula_units_Z 4
_cell_length_a 11.5045(4)
_cell_length_b 25.1151(9)
_cell_length_c 6.8545(2)
_cell_measurement_reflns_used 9900
_cell_measurement_temperature 103(2)
_cell_measurement_theta_max 36.50
_cell_measurement_theta_min 2.40
_cell_volume 1978.41(11)
_computing_cell_refinement 'Bruker SAINT'
_computing_data_collection 'Bruker APEX2'
_computing_data_reduction 'Bruker SAINT'
_computing_molecular_graphics 'Bruker SHELXTL'
_computing_publication_material 'Bruker SHELXTL'
_computing_structure_refinement 'SHELXL-97 (Sheldrick, 2008)'
_computing_structure_solution 'SHELXS-97 (Sheldrick, 2008)'
_diffrn_ambient_temperature 103(2)
_diffrn_measured_fraction_theta_full 0.989
_diffrn_measured_fraction_theta_max 0.989
_diffrn_measurement_device_type 'Bruker APEX-II CCD'
_diffrn_measurement_method '\f and \w scans'
_diffrn_radiation_monochromator graphite
_diffrn_radiation_source 'fine-focus sealed tube'
_diffrn_radiation_type MoK\a
_diffrn_radiation_wavelength 0.71073
_diffrn_reflns_av_R_equivalents 0.0659
_diffrn_reflns_av_sigmaI/netI 0.0595
_diffrn_reflns_limit_h_max 20
_diffrn_reflns_limit_h_min -20
_diffrn_reflns_limit_k_max 44
_diffrn_reflns_limit_k_min -44
_diffrn_reflns_limit_l_max 10
_diffrn_reflns_limit_l_min -12
_diffrn_reflns_number 62180
_diffrn_reflns_theta_full 39.76
_diffrn_reflns_theta_max 39.76
_diffrn_reflns_theta_min 1.62
_exptl_absorpt_coefficient_mu 5.972
_exptl_absorpt_correction_T_max 0.7961
_exptl_absorpt_correction_T_min 0.1986
_exptl_absorpt_correction_type multi-scan
_exptl_absorpt_process_details sadabs
_exptl_crystal_colour yellow
_exptl_crystal_density_diffrn 1.988
_exptl_crystal_density_method 'not measured'
_exptl_crystal_description plate
_exptl_crystal_F_000 1136
_exptl_crystal_size_max 0.40
_exptl_crystal_size_mid 0.14
_exptl_crystal_size_min 0.04
_refine_diff_density_max 2.129
_refine_diff_density_min -2.440
_refine_diff_density_rms 0.268
_refine_ls_extinction_method none
_refine_ls_goodness_of_fit_ref 1.017
_refine_ls_hydrogen_treatment constr
_refine_ls_matrix_type full
_refine_ls_number_parameters 265
_refine_ls_number_reflns 11966
_refine_ls_number_restraints 0
_refine_ls_restrained_S_all 1.017
_refine_ls_R_factor_all 0.0584
_refine_ls_R_factor_gt 0.0349
_refine_ls_shift/su_max 0.001
_refine_ls_shift/su_mean 0.000
_refine_ls_structure_factor_coef Fsqd
_refine_ls_weighting_details 'calc w=1/[\s^2^(Fo^2^)+(0.0472P)^2^+0.0000P] where P=(Fo^2^+2Fc^2^)/3'
_refine_ls_weighting_scheme calc
_refine_ls_wR_factor_gt 0.0745
_refine_ls_wR_factor_ref 0.0968
_reflns_number_gt 8977
_reflns_number_total 11966
_reflns_threshold_expression >2sigma(I)
_cod_data_source_file mat125.cif
_cod_data_source_block mat125
_cod_depositor_comments
;
The following automatic conversions were performed:

'_symmetry_cell_setting' value 'Monoclinic' changed to 'monoclinic'
according to
/usr/data/users/saulius/automatic-downloads/retrospective/ACS/lib/dictionaries/cif_core.dic
dictionary named 'cif_core.dic' version 2.4.2 from 2011-04-26.

Automatic conversion script
Id: cif_fix_values 2281 2013-09-26 08:29:07Z andrius 
;
_cod_original_sg_symbol_H-M P2(1)/c
_cod_database_code 4083217

loop_
_symmetry_equiv_pos_as_xyz
'x, y, z'
'-x, y+1/2, -z+1/2'
'-x, -y, -z'
'x, -y-1/2, z-1/2'

loop_
_atom_site_label
_atom_site_type_symbol
_atom_site_fract_x
_atom_site_fract_y
_atom_site_fract_z
_atom_site_U_iso_or_equiv
_atom_site_adp_type
_atom_site_occupancy
_atom_site_symmetry_multiplicity
_atom_site_calc_flag
_atom_site_refinement_flags
W1 W 0.682546(9) 0.930735(4) 0.213226(15) 0.01133(3) Uani 1 1 d .
C1 C 0.7546(2) 0.96043(11) 0.4716(4) 0.0143(5) Uani 1 1 d .
C2 C 0.7077(2) 1.00356(12) 0.0840(4) 0.0163(5) Uani 1 1 d .
C3 C 0.6086(3) 0.90547(12) -0.0476(4) 0.0173(5) Uani 1 1 d .
C4 C 0.6571(3) 0.85822(12) 0.3395(5) 0.0183(5) Uani 1 1 d .
C5 C 0.5247(3) 0.95400(12) 0.2962(4) 0.0174(5) Uani 1 1 d .
C6 C 1.0016(2) 0.94645(11) 0.1981(4) 0.0142(4) Uani 1 1 d .
H6A H 1.0723 0.9346 0.1364 0.021 Uiso 1 1 calc R
H6B H 1.0151 0.9466 0.3403 0.021 Uiso 1 1 calc R
H6C H 0.9814 0.9825 0.1532 0.021 Uiso 1 1 calc R
C7 C 0.9374(2) 0.83880(10) 0.2614(4) 0.0119(4) Uani 1 1 d .
C8 C 0.9707(2) 0.79339(10) 0.1213(4) 0.0125(4) Uani 1 1 d .
H8 H 0.9969 0.7605 0.1928 0.015 Uiso 1 1 calc R
C9 C 0.8595(2) 0.78458(11) -0.0034(4) 0.0149(5) Uani 1 1 d .
H9 H 0.8158 0.7526 0.0034 0.018 Uiso 1 1 calc R
C10 C 0.8267(2) 0.82448(11) -0.1232(4) 0.0148(5) Uani 1 1 d .
H10 H 0.7587 0.8223 -0.2069 0.018 Uiso 1 1 calc R
C11 C 0.9047(2) 0.87361(10) -0.1175(4) 0.0127(4) Uani 1 1 d .
H11 H 0.8823 0.8996 -0.2231 0.015 Uiso 1 1 calc R
C12 C 1.0306(2) 0.85597(10) -0.1256(4) 0.0114(4) Uani 1 1 d .
C13 C 1.1061(2) 0.88481(11) -0.2615(4) 0.0126(4) Uani 1 1 d .
C14 C 1.2759(3) 0.88029(14) -0.4426(5) 0.0230(6) Uani 1 1 d .
H14A H 1.2318 0.8911 -0.5618 0.034 Uiso 1 1 calc R
H14B H 1.3360 0.8546 -0.4756 0.034 Uiso 1 1 calc R
H14C H 1.3127 0.9116 -0.3810 0.034 Uiso 1 1 calc R
C15 C 1.0644(2) 0.81600(10) -0.0061(4) 0.0112(4) Uani 1 1 d .
C16 C 1.1838(2) 0.79188(11) 0.0074(4) 0.0136(4) Uani 1 1 d .
C17 C 1.3794(3) 0.80579(18) 0.1088(6) 0.0324(8) Uani 1 1 d .
H17A H 1.3828 0.7735 0.1891 0.049 Uiso 1 1 calc R
H17B H 1.4302 0.8331 0.1693 0.049 Uiso 1 1 calc R
H17C H 1.4055 0.7975 -0.0220 0.049 Uiso 1 1 calc R
O1 O 0.79328(19) 0.97721(9) 0.6143(3) 0.0203(4) Uani 1 1 d .
O2 O 0.7185(2) 1.04429(10) 0.0123(3) 0.0255(5) Uani 1 1 d .
O3 O 0.5661(2) 0.89278(11) -0.1943(4) 0.0303(6) Uani 1 1 d .
O4 O 0.6421(2) 0.81745(11) 0.4095(4) 0.0307(6) Uani 1 1 d .
O5 O 0.4351(2) 0.96642(11) 0.3463(4) 0.0286(5) Uani 1 1 d .
O6 O 0.94321(19) 0.83512(8) 0.4376(3) 0.0174(4) Uani 1 1 d .
O7 O 1.0840(2) 0.92930(8) -0.3214(3) 0.0178(4) Uani 1 1 d .
O8 O 1.19757(18) 0.85593(8) -0.3082(3) 0.0172(4) Uani 1 1 d .
O9 O 1.2054(2) 0.74784(8) -0.0508(3) 0.0201(4) Uani 1 1 d .
O10 O 1.26065(18) 0.82544(9) 0.0937(3) 0.0190(4) Uani 1 1 d .
P1 P 0.88201(6) 0.90104(3) 0.13172(10) 0.01041(11) Uani 1 1 d .

loop_
_atom_site_aniso_label
_atom_site_aniso_U_11
_atom_site_aniso_U_22
_atom_site_aniso_U_33
_atom_site_aniso_U_23
_atom_site_aniso_U_13
_atom_site_aniso_U_12
W1 0.00968(5) 0.01239(5) 0.01198(5) -0.00086(3) 0.00122(3) 0.00136(3)
C1 0.0142(11) 0.0125(11) 0.0163(12) 0.0006(9) 0.0019(9) 0.0048(9)
C2 0.0148(11) 0.0175(12) 0.0165(12) -0.0025(10) -0.0017(9) 0.0019(9)
C3 0.0154(12) 0.0175(12) 0.0190(13) -0.0015(10) 0.0009(10) 0.0016(10)
C4 0.0140(11) 0.0183(13) 0.0225(14) 0.0017(10) -0.0009(10) -0.0018(10)
C5 0.0149(11) 0.0204(13) 0.0167(12) -0.0029(10) 0.0004(9) -0.0007(10)
C6 0.0148(11) 0.0118(10) 0.0160(12) -0.0007(9) 0.0002(9) -0.0006(9)
C7 0.0112(10) 0.0109(10) 0.0137(11) -0.0003(8) 0.0010(8) -0.0012(8)
C8 0.0147(11) 0.0096(10) 0.0135(10) 0.0012(8) 0.0031(8) 0.0013(8)
C9 0.0141(11) 0.0142(11) 0.0167(12) -0.0047(9) 0.0042(9) 0.0002(9)
C10 0.0126(11) 0.0168(12) 0.0150(11) -0.0054(9) 0.0005(9) 0.0006(9)
C11 0.0147(11) 0.0118(10) 0.0115(10) -0.0005(8) 0.0002(8) 0.0028(8)
C12 0.0140(10) 0.0099(10) 0.0104(10) 0.0000(8) 0.0018(8) 0.0007(8)
C13 0.0161(11) 0.0122(10) 0.0098(10) -0.0013(8) 0.0010(8) -0.0015(9)
C14 0.0240(15) 0.0271(15) 0.0189(14) 0.0003(11) 0.0125(11) -0.0014(12)
C15 0.0124(10) 0.0088(9) 0.0126(10) 0.0000(8) 0.0027(8) 0.0000(8)
C16 0.0133(10) 0.0127(10) 0.0150(11) 0.0023(9) 0.0017(9) 0.0010(9)
C17 0.0109(12) 0.050(2) 0.036(2) 0.0038(17) -0.0019(12) 0.0003(14)
O1 0.0201(10) 0.0223(11) 0.0182(10) -0.0035(8) -0.0039(8) 0.0043(8)
O2 0.0313(13) 0.0195(11) 0.0250(12) 0.0040(9) -0.0057(10) -0.0049(9)
O3 0.0258(12) 0.0399(15) 0.0247(12) -0.0101(11) -0.0061(10) 0.0000(11)
O4 0.0288(13) 0.0257(13) 0.0374(15) 0.0111(11) 0.0007(11) -0.0038(10)
O5 0.0146(10) 0.0439(15) 0.0275(12) -0.0088(11) 0.0039(9) 0.0030(10)
O6 0.0216(10) 0.0171(9) 0.0133(9) 0.0012(7) -0.0013(7) -0.0004(8)
O7 0.0226(10) 0.0130(9) 0.0179(10) 0.0034(7) 0.0022(8) 0.0006(7)
O8 0.0179(10) 0.0159(9) 0.0184(10) 0.0022(7) 0.0091(8) 0.0022(7)
O9 0.0201(10) 0.0149(9) 0.0255(11) -0.0002(8) 0.0044(8) 0.0051(8)
O10 0.0130(9) 0.0241(11) 0.0198(10) -0.0008(8) -0.0017(7) -0.0017(8)
P1 0.0103(3) 0.0100(3) 0.0109(3) -0.0008(2) 0.0014(2) 0.0006(2)

loop_
_atom_type_symbol
_atom_type_description
_atom_type_scat_dispersion_real
_atom_type_scat_dispersion_imag
_atom_type_scat_source
C C 0.0033 0.0016 'International Tables Vol C Tables 4.2.6.8 and 6.1.1.4'
H H 0.0000 0.0000 'International Tables Vol C Tables 4.2.6.8 and 6.1.1.4'
O O 0.0106 0.0060 'International Tables Vol C Tables 4.2.6.8 and 6.1.1.4'
P P 0.1023 0.0942 'International Tables Vol C Tables 4.2.6.8 and 6.1.1.4'
W W -0.8490 6.8722 'International Tables Vol C Tables 4.2.6.8 and 6.1.1.4'

loop_
_geom_angle_atom_site_label_1
_geom_angle_atom_site_label_2
_geom_angle_atom_site_label_3
_geom_angle
C5 W1 C4 89.44(12)
C5 W1 C3 89.57(12)
C4 W1 C3 91.82(12)
C5 W1 C2 90.59(12)
C4 W1 C2 179.57(12)
C3 W1 C2 87.75(12)
C5 W1 C1 89.12(11)
C4 W1 C1 91.05(12)
C3 W1 C1 176.83(11)
C2 W1 C1 89.38(11)
C5 W1 P1 176.51(9)
C4 W1 P1 88.84(9)
C3 W1 P1 93.52(8)
C2 W1 P1 91.15(8)
C1 W1 P1 87.87(8)
O1 C1 W1 179.2(3)
O2 C2 W1 178.1(3)
O3 C3 W1 178.1(3)
O4 C4 W1 179.5(3)
O5 C5 W1 178.6(3)
P1 C6 H6A 109.5
P1 C6 H6B 109.5
H6A C6 H6B 109.5
P1 C6 H6C 109.5
H6A C6 H6C 109.5
H6B C6 H6C 109.5
O6 C7 C8 123.9(2)
O6 C7 P1 122.2(2)
C8 C7 P1 113.82(18)
C9 C8 C15 109.3(2)
C9 C8 C7 103.3(2)
C15 C8 C7 106.4(2)
C9 C8 H8 112.5
C15 C8 H8 112.5
C7 C8 H8 112.5
C10 C9 C8 116.2(2)
C10 C9 H9 121.9
C8 C9 H9 121.9
C9 C10 C11 116.2(2)
C9 C10 H10 121.9
C11 C10 H10 121.9
C12 C11 C10 108.9(2)
C12 C11 P1 108.32(18)
C10 C11 P1 102.40(18)
C12 C11 H11 112.2
C10 C11 H11 112.2
P1 C11 H11 112.2
C15 C12 C13 125.8(2)
C15 C12 C11 116.5(2)
C13 C12 C11 117.7(2)
O7 C13 O8 125.2(3)
O7 C13 C12 122.7(3)
O8 C13 C12 112.1(2)
O8 C14 H14A 109.5
O8 C14 H14B 109.5
H14A C14 H14B 109.5
O8 C14 H14C 109.5
H14A C14 H14C 109.5
H14B C14 H14C 109.5
C12 C15 C16 125.3(2)
C12 C15 C8 115.8(2)
C16 C15 C8 118.9(2)
O9 C16 O10 125.5(3)
O9 C16 C15 123.6(3)
O10 C16 C15 110.9(2)
O10 C17 H17A 109.5
O10 C17 H17B 109.5
H17A C17 H17B 109.5
O10 C17 H17C 109.5
H17A C17 H17C 109.5
H17B C17 H17C 109.5
C13 O8 C14 116.4(2)
C16 O10 C17 114.7(3)
C6 P1 C11 108.78(13)
C6 P1 C7 99.51(12)
C11 P1 C7 93.81(12)
C6 P1 W1 116.49(9)
C11 P1 W1 118.80(9)
C7 P1 W1 115.69(8)

loop_
_geom_bond_atom_site_label_1
_geom_bond_atom_site_label_2
_geom_bond_distance
W1 C5 2.014(3)
W1 C4 2.043(3)
W1 C3 2.045(3)
W1 C2 2.058(3)
W1 C1 2.060(3)
W1 P1 2.5005(7)
C1 O1 1.136(3)
C2 O2 1.144(4)
C3 O3 1.143(4)
C4 O4 1.147(4)
C5 O5 1.145(4)
C6 P1 1.828(3)
C6 H6A 0.9800
C6 H6B 0.9800
C6 H6C 0.9800
C7 O6 1.210(3)
C7 C8 1.550(4)
C7 P1 1.894(3)
C8 C9 1.522(4)
C8 C15 1.528(4)
C8 H8 1.0000
C9 C10 1.339(4)
C9 H9 0.9500
C10 C11 1.525(4)
C10 H10 0.9500
C11 C12 1.518(4)
C11 P1 1.871(3)
C11 H11 1.0000
C12 C15 1.342(4)
C12 C13 1.490(4)
C13 O7 1.213(3)
C13 O8 1.329(3)
C14 O8 1.453(4)
C14 H14A 0.9800
C14 H14B 0.9800
C14 H14C 0.9800
C15 C16 1.500(4)
C16 O9 1.206(3)
C16 O10 1.340(3)
C17 O10 1.452(4)
C17 H17A 0.9800
C17 H17B 0.9800
C17 H17C 0.9800
